data_4300741
loop_
_publ_author_name
'Elon A. Ison, Jeanette E. Cessarich, Guodong Du, '
'Phillip E. Fanwick, Mahdi M. Abu-Omar'

_publ_section_title
;
Synthesis of cationic oxorhenium salen complexes via mu-oxo abstraction
and their activity in catalytic reductions.
;
_journal_name_full 'Inorganic Chemistry'
_journal_paper_doi 10.1021/ic0520768
_journal_year 2006
_chemical_formula_moiety 'C34 H32 N4 O7 Re2,2(C1 H2 Cl2)'
_chemical_formula_sum 'C36 H36 Cl4 N4 O7 Re2'
_chemical_formula_weight 1150.92
_space_group_IT_number 2
_space_group_name_Hall '-P 1'
_space_group_name_H-M_alt 'P -1'
_symmetry_cell_setting triclinic
_symmetry_space_group_name_Hall '-P 1'
_symmetry_space_group_name_H-M 'P -1'
_cell_angle_alpha 91.012(7)
_cell_angle_beta 91.448(9)
_cell_angle_gamma 98.302(9)
_cell_formula_units_Z 1
_cell_length_a 9.0008(8)
_cell_length_b 10.0808(16)
_cell_length_c 10.6719(17)
_cell_measurement_temperature 150
_cell_volume 957.6(2)
_diffrn_ambient_temperature 150
_exptl_crystal_density_diffrn 1.996
_cod_database_code 4300741

loop_
_symmetry_equiv_pos_as_xyz
'x, y, z'
'-x, -y, -z'

loop_
_atom_site_label
_atom_site_type_symbol
_atom_site_fract_x
_atom_site_fract_y
_atom_site_fract_z
_atom_site_U_iso_or_equiv
_atom_site_adp_type
_atom_site_occupancy
_atom_site_symmetry_multiplicity
_atom_site_calc_flag
_atom_site_refinement_flags
_atom_site_disorder_assembly
_atom_site_disorder_group
Re Re 0.34533(2) 0.04316(2) 0.60745(2) 0.03087(10) Uani 1 1 d . . .
Cl(9) Cl 0.3732(3) 0.4555(2) 0.8968(3) 0.0884(8) Uani 1 1 d . A .
Cl(9A) Cl 0.0710(8) 0.3251(17) 0.8402(10) 0.090(6) Uani 0.293(11) 1 d P A 1
Cl(9B) Cl 0.0883(4) 0.4182(4) 0.7707(7) 0.104(2) Uani 0.707(11) 1 d P A 2
O(1) O 0.4971(4) 0.1468(4) 0.7253(4) 0.0358(9) Uani 1 1 d . . .
O(19) O 0.3534(4) 0.2229(4) 0.5286(4) 0.0337(9) Uani 1 1 d . . .
O(1B) O 0.5000 0.0000 0.5000 0.0285(12) Uani 1 2 d S . .
O(1T) O 0.1895(4) 0.0462(4) 0.6943(4) 0.0341(9) Uani 1 1 d . . .
N(8) N 0.3778(5) -0.1368(5) 0.6930(5) 0.0364(12) Uani 1 1 d . . .
N(12) N 0.2036(5) -0.0475(5) 0.4588(5) 0.0374(12) Uani 1 1 d . . .
C(1) C 0.5799(6) 0.1008(6) 0.8151(6) 0.0351(14) Uani 1 1 d . . .
C(2) C 0.6805(7) 0.1967(7) 0.8848(6) 0.0444(16) Uani 1 1 d . . .
C(3) C 0.7706(7) 0.1554(8) 0.9791(6) 0.0492(17) Uani 1 1 d . . .
C(4) C 0.7655(7) 0.0233(7) 1.0082(7) 0.0487(17) Uani 1 1 d . . .
C(5) C 0.6668(7) -0.0708(7) 0.9429(7) 0.0445(16) Uani 1 1 d . . .
C(6) C 0.5716(6) -0.0353(6) 0.8455(6) 0.0347(14) Uani 1 1 d . . .
C(7) C 0.4745(7) -0.1443(6) 0.7830(6) 0.0387(15) Uani 1 1 d . . .
C(9) C 0.2868(9) -0.2662(7) 0.6523(8) 0.061(2) Uani 1 1 d . . .
C(10) C 0.2531(9) -0.2766(7) 0.5139(8) 0.061(2) Uani 1 1 d . . .
C(11) C 0.1489(8) -0.1944(7) 0.4588(7) 0.0520(19) Uani 1 1 d . . .
C(13) C 0.1589(6) 0.0170(7) 0.3681(6) 0.0382(15) Uani 1 1 d . . .
C(14) C 0.1889(6) 0.1595(6) 0.3471(6) 0.0371(14) Uani 1 1 d . . .
C(15) C 0.1196(7) 0.2065(7) 0.2404(7) 0.0470(17) Uani 1 1 d . . .
C(16) C 0.1455(8) 0.3384(8) 0.2064(7) 0.0553(19) Uani 1 1 d . . .
C(17) C 0.2404(8) 0.4279(7) 0.2820(7) 0.0535(18) Uani 1 1 d . . .
C(18) C 0.3092(7) 0.3875(6) 0.3887(7) 0.0449(16) Uani 1 1 d . . .
C(19) C 0.2850(6) 0.2541(6) 0.4245(6) 0.0321(13) Uani 1 1 d . . .
C(91) C 0.2564(8) 0.3502(7) 0.7935(8) 0.062(2) Uani 1 1 d . . .
H(2) H 0.6863 0.2893 0.8670 0.053 Uiso 1 1 calc R . .
H(3) H 0.8381 0.2209 1.0250 0.059 Uiso 1 1 calc R . .
H(4) H 0.8293 -0.0029 1.0727 0.058 Uiso 1 1 calc R . .
H(5) H 0.6622 -0.1626 0.9636 0.053 Uiso 1 1 calc R . .
H(7) H 0.4828 -0.2318 0.8113 0.046 Uiso 1 1 calc R . .
H(13) H 0.0978 -0.0348 0.3058 0.046 Uiso 1 1 calc R . .
H(15) H 0.0526 0.1449 0.1901 0.056 Uiso 1 1 calc R . .
H(16) H 0.0993 0.3674 0.1328 0.066 Uiso 1 1 calc R . .
H(17) H 0.2586 0.5195 0.2598 0.064 Uiso 1 1 calc R . .
H(18) H 0.3741 0.4515 0.4384 0.054 Uiso 1 1 calc R . .
H(9A) H 0.1909 -0.2770 0.6970 0.073 Uiso 1 1 calc R . .
H(9B) H 0.3415 -0.3406 0.6767 0.073 Uiso 1 1 calc R . .
H(10A) H 0.3497 -0.2554 0.4710 0.074 Uiso 1 1 calc R . .
H(10B) H 0.2137 -0.3714 0.4932 0.074 Uiso 1 1 calc R . .
H(11A) H 0.0542 -0.2091 0.5052 0.062 Uiso 1 1 calc R . .
H(11B) H 0.1251 -0.2256 0.3712 0.062 Uiso 1 1 calc R . .
H(91A) H 0.2608 0.3895 0.7091 0.074 Uiso 1 1 calc R A 1
H(91B) H 0.2934 0.2625 0.7876 0.074 Uiso 1 1 calc R A 1

loop_
_atom_site_aniso_label
_atom_site_aniso_U_11
_atom_site_aniso_U_22
_atom_site_aniso_U_33
_atom_site_aniso_U_12
_atom_site_aniso_U_13
_atom_site_aniso_U_23
Re 0.02602(14) 0.03073(14) 0.03489(16) 0.00134(9) -0.00145(9) -0.00007(10)
Cl(9) 0.0940(17) 0.0745(15) 0.0870(18) -0.0150(12) -0.0291(14) -0.0054(13)
Cl(9A) 0.051(4) 0.146(14) 0.069(7) 0.011(5) -0.003(4) -0.052(7)
Cl(9B) 0.0533(19) 0.060(2) 0.194(6) -0.0014(16) -0.037(2) -0.013(3)
O(1) 0.036(2) 0.039(2) 0.032(2) 0.0023(17) -0.0045(18) 0.0018(18)
O(19) 0.036(2) 0.033(2) 0.033(2) 0.0057(17) -0.0043(18) -0.0015(18)
O(1B) 0.023(3) 0.036(3) 0.024(3) -0.003(2) -0.006(2) 0.005(2)
O(1T) 0.026(2) 0.039(2) 0.037(2) 0.0041(16) 0.0033(17) -0.0022(18)
N(8) 0.029(3) 0.036(3) 0.043(3) 0.000(2) 0.005(2) -0.001(2)
N(12) 0.027(3) 0.039(3) 0.046(3) 0.002(2) 0.003(2) -0.004(2)
C(1) 0.020(3) 0.054(4) 0.031(3) 0.005(2) 0.000(2) 0.003(3)
C(2) 0.036(3) 0.056(4) 0.038(4) -0.005(3) -0.001(3) 0.008(3)
C(3) 0.038(4) 0.076(5) 0.031(4) 0.001(3) -0.005(3) -0.004(3)
C(4) 0.033(3) 0.070(5) 0.044(4) 0.013(3) 0.000(3) 0.017(4)
C(5) 0.040(4) 0.055(4) 0.041(4) 0.013(3) 0.011(3) 0.014(3)
C(6) 0.024(3) 0.048(4) 0.034(3) 0.012(2) 0.003(2) 0.004(3)
C(7) 0.040(3) 0.036(3) 0.044(4) 0.014(3) 0.007(3) 0.009(3)
C(9) 0.065(5) 0.033(4) 0.082(6) -0.007(3) -0.011(4) 0.008(4)
C(10) 0.063(5) 0.035(4) 0.084(6) 0.001(3) -0.002(4) -0.015(4)
C(11) 0.047(4) 0.042(4) 0.060(5) -0.016(3) -0.001(3) -0.011(3)
C(13) 0.019(3) 0.051(4) 0.044(4) 0.007(2) -0.007(3) -0.018(3)
C(14) 0.025(3) 0.052(4) 0.036(4) 0.012(3) 0.003(3) 0.002(3)
C(15) 0.036(3) 0.065(5) 0.043(4) 0.020(3) -0.001(3) -0.003(3)
C(16) 0.061(5) 0.074(5) 0.036(4) 0.026(4) -0.010(3) 0.013(4)
C(17) 0.061(5) 0.051(4) 0.053(5) 0.023(3) 0.002(4) 0.015(4)
C(18) 0.044(4) 0.043(4) 0.048(4) 0.007(3) 0.001(3) 0.005(3)
C(19) 0.027(3) 0.036(3) 0.036(3) 0.013(2) 0.001(2) 0.003(3)
C(91) 0.067(5) 0.048(4) 0.070(6) 0.011(3) -0.015(4) -0.014(4)

loop_
_geom_bond_atom_site_label_1
_geom_bond_atom_site_label_2
_geom_bond_distance
_geom_bond_site_symmetry_1
_geom_bond_site_symmetry_2
_geom_bond_publ_flag
Re O(1T) 1.704(4) . . ?
Re O(1B) 1.9184(3) . . ?
Re O(1) 1.998(4) . . ?
Re O(19) 2.004(4) . . ?
Re N(8) 2.100(5) . . ?
Re N(12) 2.119(5) . . ?
Cl(9) C(91) 1.739(7) . . ?
Cl(9A) C(91) 1.738(11) . . ?
Cl(9B) C(91) 1.762(8) . . ?
O(1) C(1) 1.331(7) . . ?
O(19) C(19) 1.321(7) . . ?
O(1B) Re 1.9184(3) . 2_656 ?
N(8) C(7) 1.290(8) . . ?
N(8) C(9) 1.488(8) . . ?
N(12) C(13) 1.265(9) . . ?
N(12) C(11) 1.491(8) . . ?
C(1) C(6) 1.408(9) . . ?
C(1) C(2) 1.413(8) . . ?
C(2) C(3) 1.383(9) . . ?
C(3) C(4) 1.368(10) . . ?
C(4) C(5) 1.370(10) . . ?
C(5) C(6) 1.414(9) . . ?
C(6) C(7) 1.444(9) . . ?
C(9) C(10) 1.499(11) . . ?
C(10) C(11) 1.458(10) . . ?
C(13) C(14) 1.445(9) . . ?
C(14) C(15) 1.407(9) . . ?
C(14) C(19) 1.427(8) . . ?
C(15) C(16) 1.373(10) . . ?
C(16) C(17) 1.382(10) . . ?
C(17) C(18) 1.378(9) . . ?
C(18) C(19) 1.393(8) . . ?
